data_7240037
loop_
_publ_author_name
'Quarez, \'Eric'
'Jouhara, Alia'
'Grolleau, St\'ephane'
'Dolhem, Franck'
'Dupr\'e, Nicolas'
'Poizot, Philippe'

_publ_section_title
;
 From partial to complete neutralization of 2,5-dihydroxyterephthalic acid
 in the Li--Na system: crystal chemistry and electrochemical behavior of
 Na2Li2C8H2O6vs. Li
;
_journal_issue 9
_journal_name_full CrystEngComm
_journal_page_first 1653
_journal_page_last 1663
_journal_paper_doi 10.1039/C9CE01674K
_journal_volume 22
_journal_year 2020
_chemical_formula_moiety 'C8 H12 Li2 O10'
_chemical_formula_sum 'C8 H12 Li2 O10'
_chemical_formula_weight 282.06
_space_group_crystal_system triclinic
_space_group_IT_number 2
_space_group_name_Hall '-P 1'
_space_group_name_H-M_alt 'P -1'
_atom_sites_solution_hydrogens mixed
_atom_sites_solution_primary direct
_atom_sites_solution_secondary difmap
_audit_creation_method SHELXL-2018/1
_audit_update_record
;
2019-05-13 deposited with the CCDC.	2019-12-27 downloaded from the CCDC.
;
_cell_angle_alpha 104.049(10)
_cell_angle_beta 97.995(6)
_cell_angle_gamma 96.617(7)
_cell_formula_units_Z 2
_cell_length_a 7.1646(4)
_cell_length_b 8.5039(11)
_cell_length_c 10.0021(11)
_cell_measurement_reflns_used 6884
_cell_measurement_temperature 295(2)
_cell_measurement_theta_max 29.0
_cell_measurement_theta_min 2.1
_cell_volume 578.34(11)
_computing_cell_refinement 'Dirax/LSQ (Duisenberg et al., 2000)'
_computing_data_collection 'Collect (Nonius BV, 1998)'
_computing_data_reduction 'EvalCCD (Duisenberg et al., 2003)'
_computing_molecular_graphics 'DIAMOND (Brandenburg, 1999)'
_computing_publication_material 'publCIF (Westrip, 2010)'
_computing_structure_refinement 'SHELXL-2018/1 (Sheldrick, 2018)'
_computing_structure_solution 'SHELXT (Sheldrick, 2015)'
_diffrn_ambient_temperature 295(2)
_diffrn_measured_fraction_theta_full 0.999
_diffrn_measured_fraction_theta_max 0.997
_diffrn_measurement_device_type 'Bruker-Nonius Kappa CCD'
_diffrn_measurement_method 'phi and omega scans'
_diffrn_radiation_type MoK\a
_diffrn_radiation_wavelength 0.71073
_diffrn_reflns_av_R_equivalents 0.0423
_diffrn_reflns_av_unetI/netI 0.0410
_diffrn_reflns_Laue_measured_fraction_full 0.999
_diffrn_reflns_Laue_measured_fraction_max 0.997
_diffrn_reflns_limit_h_max 9
_diffrn_reflns_limit_h_min -9
_diffrn_reflns_limit_k_max 9
_diffrn_reflns_limit_k_min -11
_diffrn_reflns_limit_l_max 13
_diffrn_reflns_limit_l_min -13
_diffrn_reflns_number 6884
_diffrn_reflns_point_group_measured_fraction_full 0.999
_diffrn_reflns_point_group_measured_fraction_max 0.997
_diffrn_reflns_theta_full 25.242
_diffrn_reflns_theta_max 28.997
_diffrn_reflns_theta_min 2.131
_diffrn_source 'sealed X-ray tube'
_exptl_absorpt_coefficient_mu 0.148
_exptl_absorpt_correction_T_max 0.9698
_exptl_absorpt_correction_T_min 0.8661
_exptl_absorpt_correction_type gaussian
_exptl_absorpt_process_details Jana2006
_exptl_crystal_colour light_yellow
_exptl_crystal_density_diffrn 1.620
_exptl_crystal_description needle
_exptl_crystal_F_000 292
_exptl_crystal_recrystallization_method 'Re-crystallisation from solvent'
_exptl_crystal_size_max 0.325
_exptl_crystal_size_mid 0.071
_exptl_crystal_size_min 0.052
_refine_diff_density_max 0.342
_refine_diff_density_min -0.372
_refine_diff_density_rms 0.083
_refine_ls_extinction_coef 0.023(4)
_refine_ls_extinction_expression Fc^*^=kFc[1+0.001xFc^2^\l^3^/sin(2\q)]^-1/4^
_refine_ls_extinction_method 'SHELXL-2018/1 (Sheldrick 2018)'
_refine_ls_goodness_of_fit_ref 1.079
_refine_ls_hydrogen_treatment mixed
_refine_ls_matrix_type full
_refine_ls_number_parameters 222
_refine_ls_number_reflns 3066
_refine_ls_number_restraints 2
_refine_ls_restrained_S_all 1.079
_refine_ls_R_factor_all 0.0814
_refine_ls_R_factor_gt 0.0481
_refine_ls_shift/su_max 0.000
_refine_ls_shift/su_mean 0.000
_refine_ls_structure_factor_coef Fsqd
_refine_ls_weighting_details 'w=1/[\s^2^(Fo^2^)+(0.0365P)^2^+0.3655P] where P=(Fo^2^+2Fc^2^)/3'
_refine_ls_weighting_scheme calc
_refine_ls_wR_factor_gt 0.1000
_refine_ls_wR_factor_ref 0.1175
_reflns_Friedel_coverage 0.000
_reflns_number_gt 2175
_reflns_number_total 3066
_reflns_threshold_expression 'I > 2\s(I)'
_cod_data_source_file c9ce01674k2.cif
_cod_data_source_block shelx
_cod_depositor_comments 'Adding full bibliography for 7240037--7240040.cif.'
_cod_database_code 7240037
_shelx_shelxl_version_number 2018/1
_shelx_space_group_comment
;
The symmetry employed for this shelxl refinement is uniquely defined
by the following loop, which should always be used as a source of
symmetry information in preference to the above space-group names.
They are only intended as comments.
;

loop_
_space_group_symop_operation_xyz
'x, y, z'
'-x, -y, -z'

loop_
_atom_site_label
_atom_site_type_symbol
_atom_site_fract_x
_atom_site_fract_y
_atom_site_fract_z
_atom_site_U_iso_or_equiv
_atom_site_adp_type
_atom_site_occupancy
_atom_site_site_symmetry_order
_atom_site_calc_flag
_atom_site_refinement_flags_posn
_atom_site_refinement_flags_adp
_atom_site_refinement_flags_occupancy
_atom_site_disorder_assembly
_atom_site_disorder_group
O11 O 0.7437(2) 0.39718(15) 0.86410(12) 0.0270(3) Uani 1 1 d . . . . .
O12 O 0.7514(2) 0.16260(15) 0.71065(13) 0.0291(3) Uani 1 1 d . . . . .
O3 O 0.7309(2) 0.80664(15) 0.57652(14) 0.0299(3) Uani 1 1 d . . . . .
H3 H 0.734(4) 0.832(4) 0.493(3) 0.070(9) Uiso 1 1 d . . . . .
O41 O 0.7458(2) 0.78625(16) 0.32005(14) 0.0331(3) Uani 1 1 d . . . . .
O42 O 0.7485(2) 0.54702(16) 0.16909(12) 0.0279(3) Uani 1 1 d . . . . .
O6 O 0.7780(2) 0.14562(15) 0.46259(14) 0.0296(3) Uani 1 1 d . . . . .
H6 H 0.766(4) 0.123(4) 0.550(3) 0.067(9) Uiso 1 1 d . . . . .
C1 C 0.7487(2) 0.39799(19) 0.62614(16) 0.0172(3) Uani 1 1 d . . . . .
C2 C 0.7366(2) 0.5642(2) 0.64981(17) 0.0197(4) Uani 1 1 d . . . . .
H2 H 0.726599 0.624296 0.738871 0.024 Uiso 1 1 calc R U . . .
C3 C 0.7392(2) 0.6418(2) 0.54381(17) 0.0192(4) Uani 1 1 d . . . . .
C4 C 0.7516(2) 0.5526(2) 0.40797(17) 0.0177(3) Uani 1 1 d . . . . .
C5 C 0.7651(2) 0.3872(2) 0.38440(17) 0.0202(4) Uani 1 1 d . . . . .
H5 H 0.775636 0.327394 0.295364 0.024 Uiso 1 1 calc R U . . .
C6 C 0.7634(2) 0.3091(2) 0.49099(17) 0.0187(3) Uani 1 1 d . . . . .
C11 C 0.7473(2) 0.3158(2) 0.74213(17) 0.0193(3) Uani 1 1 d . . . . .
C41 C 0.7491(2) 0.6335(2) 0.28997(18) 0.0207(4) Uani 1 1 d . . . . .
O1 O 0.5408(2) 0.72223(19) 0.94515(16) 0.0297(3) Uani 1 1 d . . . . .
H11 H 0.444(4) 0.645(4) 0.906(3) 0.066(9) Uiso 1 1 d . . . . .
H12 H 0.512(4) 0.782(4) 1.012(3) 0.068(10) Uiso 1 1 d . . . . .
O2 O 0.9934(2) 0.75797(18) 0.99937(15) 0.0302(3) Uani 1 1 d D . . . .
H21 H 1.009(6) 0.800(5) 0.930(3) 0.133(17) Uiso 1 1 d D . . . .
H22 H 1.084(5) 0.714(4) 1.027(4) 0.085(12) Uiso 1 1 d . . . . .
Li1 Li 0.7580(5) 0.6069(4) 0.9956(3) 0.0270(7) Uani 1 1 d . . . . .
O4 O 0.9662(2) 1.05362(18) 0.19522(15) 0.0298(3) Uani 1 1 d D . . . .
H41 H 0.986(7) 0.961(4) 0.146(5) 0.17(2) Uiso 1 1 d D . . . .
H42 H 1.061(4) 1.087(4) 0.261(3) 0.073(10) Uiso 1 1 d . . . . .
O5 O 0.5012(2) 0.99349(19) 0.16800(16) 0.0327(3) Uani 1 1 d . . . . .
H51 H 0.477(4) 1.081(3) 0.151(3) 0.049(8) Uiso 1 1 d . . . . .
H52 H 0.401(4) 0.953(4) 0.209(3) 0.074(10) Uiso 1 1 d . . . . .
Li2 Li 0.7462(5) 0.9906(4) 0.2788(3) 0.0286(7) Uani 1 1 d . . . . .

loop_
_atom_site_aniso_label
_atom_site_aniso_U_11
_atom_site_aniso_U_22
_atom_site_aniso_U_33
_atom_site_aniso_U_23
_atom_site_aniso_U_13
_atom_site_aniso_U_12
O11 0.0444(8) 0.0222(7) 0.0163(6) 0.0055(5) 0.0090(5) 0.0070(6)
O12 0.0502(9) 0.0188(6) 0.0217(6) 0.0080(5) 0.0108(6) 0.0085(6)
O3 0.0541(9) 0.0135(6) 0.0228(7) 0.0050(5) 0.0069(6) 0.0077(6)
O41 0.0577(9) 0.0171(6) 0.0273(7) 0.0107(5) 0.0071(6) 0.0070(6)
O42 0.0437(8) 0.0250(7) 0.0168(6) 0.0080(5) 0.0067(5) 0.0045(6)
O6 0.0581(9) 0.0151(6) 0.0190(6) 0.0056(5) 0.0104(6) 0.0129(6)
C1 0.0216(8) 0.0153(8) 0.0149(7) 0.0042(6) 0.0030(6) 0.0034(6)
C2 0.0274(9) 0.0170(8) 0.0136(7) 0.0013(6) 0.0055(6) 0.0031(7)
C3 0.0230(9) 0.0137(8) 0.0197(8) 0.0029(6) 0.0032(7) 0.0024(6)
C4 0.0200(8) 0.0174(8) 0.0163(7) 0.0060(6) 0.0026(6) 0.0024(6)
C5 0.0292(9) 0.0174(8) 0.0141(7) 0.0026(6) 0.0056(7) 0.0052(7)
C6 0.0259(9) 0.0144(8) 0.0167(8) 0.0045(6) 0.0034(6) 0.0062(6)
C11 0.0229(9) 0.0187(8) 0.0171(8) 0.0051(6) 0.0048(6) 0.0037(7)
C41 0.0242(9) 0.0197(8) 0.0193(8) 0.0080(7) 0.0034(7) 0.0022(7)
O1 0.0354(8) 0.0286(8) 0.0247(7) 0.0051(6) 0.0055(6) 0.0063(6)
O2 0.0352(8) 0.0303(8) 0.0264(7) 0.0111(6) 0.0039(6) 0.0050(6)
Li1 0.0387(18) 0.0214(15) 0.0213(15) 0.0050(12) 0.0081(13) 0.0039(13)
O4 0.0381(8) 0.0266(7) 0.0255(7) 0.0075(6) 0.0070(6) 0.0047(6)
O5 0.0380(9) 0.0315(8) 0.0340(8) 0.0158(6) 0.0100(6) 0.0078(7)
Li2 0.044(2) 0.0199(15) 0.0228(15) 0.0076(12) 0.0070(14) 0.0050(14)

loop_
_atom_type_symbol
_atom_type_description
_atom_type_scat_dispersion_real
_atom_type_scat_dispersion_imag
_atom_type_scat_source
C C 0.0033 0.0016 'International Tables Vol C Tables 4.2.6.8 and 6.1.1.4'
H H 0.0000 0.0000 'International Tables Vol C Tables 4.2.6.8 and 6.1.1.4'
O O 0.0106 0.0060 'International Tables Vol C Tables 4.2.6.8 and 6.1.1.4'
Li Li -0.0003 0.0001 'International Tables Vol C Tables 4.2.6.8 and 6.1.1.4'

loop_
_geom_angle_atom_site_label_1
_geom_angle_atom_site_label_2
_geom_angle_atom_site_label_3
_geom_angle
_geom_angle_site_symmetry_1
_geom_angle_site_symmetry_3
_geom_angle_publ_flag
C11 O11 Li1 149.20(15) . . ?
C3 O3 H3 103.3(19) . . ?
C41 O41 Li2 154.12(16) . . ?
C41 O42 Li1 130.79(15) . 1_554 ?
C6 O6 Li2 127.25(14) . 1_545 ?
C6 O6 H6 101.5(18) . . ?
Li2 O6 H6 128.6(18) 1_545 . ?
C2 C1 C6 118.61(15) . . ?
C2 C1 C11 120.74(14) . . ?
C6 C1 C11 120.65(14) . . ?
C3 C2 C1 121.29(15) . . ?
C3 C2 H2 119.4 . . ?
C1 C2 H2 119.4 . . ?
O3 C3 C2 117.65(15) . . ?
O3 C3 C4 122.15(15) . . ?
C2 C3 C4 120.21(15) . . ?
C5 C4 C3 118.59(15) . . ?
C5 C4 C41 120.28(14) . . ?
C3 C4 C41 121.13(15) . . ?
C4 C5 C6 121.29(15) . . ?
C4 C5 H5 119.4 . . ?
C6 C5 H5 119.4 . . ?
O6 C6 C5 119.10(14) . . ?
O6 C6 C1 120.90(15) . . ?
C5 C6 C1 120.00(15) . . ?
O11 C11 O12 122.74(16) . . ?
O11 C11 C1 120.46(15) . . ?
O12 C11 C1 116.79(14) . . ?
O42 C41 O41 124.15(16) . . ?
O42 C41 C4 118.85(15) . . ?
O41 C41 C4 116.99(15) . . ?
Li1 O1 H11 105(2) . . ?
Li1 O1 H12 113(2) . . ?
H11 O1 H12 108(3) . . ?
Li1 O2 H21 122(3) . . ?
Li1 O2 H22 106(2) . . ?
H21 O2 H22 115(4) . . ?
O11 Li1 O42 102.23(16) . 1_556 ?
O11 Li1 O2 111.73(16) . . ?
O42 Li1 O2 113.61(17) 1_556 . ?
O11 Li1 O1 111.81(17) . . ?
O42 Li1 O1 112.11(16) 1_556 . ?
O2 Li1 O1 105.55(16) . . ?
Li2 O4 H41 103(4) . . ?
Li2 O4 H42 107(2) . . ?
H41 O4 H42 106(4) . . ?
Li2 O5 H51 119.0(18) . . ?
Li2 O5 H52 109.8(19) . . ?
H51 O5 H52 108(2) . . ?
O41 Li2 O5 109.40(18) . . ?
O41 Li2 O6 103.48(16) . 1_565 ?
O5 Li2 O6 110.18(17) . 1_565 ?
O41 Li2 O4 113.32(17) . . ?
O5 Li2 O4 113.67(17) . . ?
O6 Li2 O4 106.23(17) 1_565 . ?
O41 Li2 H41 95.4(10) . . ?
O5 Li2 H41 112.5(13) . . ?
O6 Li2 H41 123.5(10) 1_565 . ?
O4 Li2 H41 21.2(9) . . ?

loop_
_geom_bond_atom_site_label_1
_geom_bond_atom_site_label_2
_geom_bond_distance
_geom_bond_site_symmetry_2
_geom_bond_publ_flag
O11 C11 1.253(2) . ?
O11 Li1 1.924(3) . ?
O12 C11 1.269(2) . ?
O3 C3 1.370(2) . ?
O3 H3 0.91(3) . ?
O41 C41 1.264(2) . ?
O41 Li2 1.881(3) . ?
O42 C41 1.252(2) . ?
O42 Li1 1.931(3) 1_554 ?
O6 C6 1.369(2) . ?
O6 Li2 1.951(3) 1_545 ?
O6 H6 0.95(3) . ?
C1 C2 1.391(2) . ?
C1 C6 1.404(2) . ?
C1 C11 1.493(2) . ?
C2 C3 1.379(2) . ?
C2 H2 0.9300 . ?
C3 C4 1.406(2) . ?
C4 C5 1.386(2) . ?
C4 C41 1.502(2) . ?
C5 C6 1.387(2) . ?
C5 H5 0.9300 . ?
O1 Li1 2.003(4) . ?
O1 H11 0.87(3) . ?
O1 H12 0.80(3) . ?
O2 Li1 1.989(4) . ?
O2 H21 0.869(19) . ?
O2 H22 0.83(4) . ?
O4 Li2 1.965(4) . ?
O4 H41 0.859(19) . ?
O4 H42 0.85(3) . ?
O5 Li2 1.947(4) . ?
O5 H51 0.83(3) . ?
O5 H52 0.95(3) . ?
Li2 H41 2.32(5) . ?

loop_
_geom_hbond_atom_site_label_D
_geom_hbond_atom_site_label_H
_geom_hbond_atom_site_label_A
_geom_hbond_distance_DH
_geom_hbond_distance_HA
_geom_hbond_distance_DA
_geom_hbond_angle_DHA
_geom_hbond_site_symmetry_A
_geom_hbond_publ_flag
O3 H3 O41 0.91(3) 1.70(3) 2.5468(19) 153(3) . yes
O6 H6 O12 0.95(3) 1.58(3) 2.4853(18) 157(3) . yes
C2 H2 O1 0.93 2.63 3.487(2) 153.8 . yes
O1 H11 O42 0.87(3) 1.93(3) 2.797(2) 172(3) 2_666 yes
O1 H12 O5 0.80(3) 2.09(3) 2.864(2) 161(3) 1_556 yes
O2 H21 O4 0.869(19) 1.98(2) 2.829(2) 165(4) 2_776 yes
O2 H22 O11 0.83(4) 2.00(4) 2.808(2) 164(3) 2_767 yes
O2 H22 O12 0.83(4) 2.62(3) 3.082(2) 116(3) 2_767 yes
O4 H41 O2 0.859(19) 1.99(2) 2.833(2) 168(5) 1_554 yes
O4 H42 O3 0.85(3) 1.99(3) 2.836(2) 172(3) 2_776 yes
O5 H51 O1 0.83(3) 2.13(3) 2.935(2) 162(2) 2_676 yes
O5 H52 O12 0.95(3) 1.78(4) 2.711(2) 165(3) 2_666 yes
